data_7103248
loop_
_publ_author_name
'Li, Mian'
'Li, Zhen'
'Li, Dan'

_publ_section_title
;
 Unprecedented cationic copper(I)-iodide aggregates trapped in "click"
 formation of anionic-tetrazolate-based coordination polymers.
;
_journal_issue 29
_journal_name_full 'Chemical communications (Cambridge, England)'
_journal_page_first 3390
_journal_page_last 3392
_journal_paper_doi 10.1039/b803636e
_journal_year 2008
_chemical_formula_sum 'C6 H9 Cu5 I2 N12'
_chemical_formula_weight 820.75
_chemical_name_systematic
;
?
;
_space_group_IT_number 12
_symmetry_cell_setting monoclinic
_symmetry_space_group_name_Hall '-C 2y'
_symmetry_space_group_name_H-M 'C 1 2/m 1'
_atom_sites_solution_hydrogens geom
_atom_sites_solution_primary direct
_atom_sites_solution_secondary difmap
_audit_creation_method SHELXL-97
_cell_angle_alpha 90.00
_cell_angle_beta 104.008(2)
_cell_angle_gamma 90.00
_cell_formula_units_Z 4
_cell_length_a 26.193(2)
_cell_length_b 8.5613(7)
_cell_length_c 8.2997(7)
_cell_measurement_reflns_used 3155
_cell_measurement_temperature 293(2)
_cell_measurement_theta_max 27.85
_cell_measurement_theta_min 2.51
_cell_volume 1805.8(3)
_computing_cell_refinement 'SAINT (Bruker, 2002)'
_computing_data_collection 'SMART (Bruker, 2002)'
_computing_data_reduction SAINT
_computing_molecular_graphics 'XP, Ver. 6.10, Bruker AXS Inc., 2000.'
_computing_publication_material SHELXL-97
_computing_structure_refinement 'SHELXL-97 (Sheldrick, 1997)'
_computing_structure_solution 'SHELXS-97 (Sheldrick, 1990)'
_diffrn_ambient_temperature 293(2)
_diffrn_measured_fraction_theta_full 0.989
_diffrn_measured_fraction_theta_max 0.989
_diffrn_measurement_device_type 'Bruker APEX area-dectector diffractometer'
_diffrn_measurement_method '\f and \w-scan'
_diffrn_radiation_monochromator graphite
_diffrn_radiation_source 'fine-focus sealed tube'
_diffrn_radiation_type MoK\a
_diffrn_radiation_wavelength 0.71073
_diffrn_reflns_av_R_equivalents 0.0301
_diffrn_reflns_av_sigmaI/netI 0.0486
_diffrn_reflns_limit_h_max 34
_diffrn_reflns_limit_h_min -17
_diffrn_reflns_limit_k_max 10
_diffrn_reflns_limit_k_min -11
_diffrn_reflns_limit_l_max 10
_diffrn_reflns_limit_l_min -10
_diffrn_reflns_number 5944
_diffrn_reflns_theta_full 27.89
_diffrn_reflns_theta_max 27.89
_diffrn_reflns_theta_min 1.60
_diffrn_standards_decay_% 0
_diffrn_standards_interval_count 0
_diffrn_standards_interval_time 0
_diffrn_standards_number 0
_exptl_absorpt_coefficient_mu 9.230
_exptl_absorpt_correction_type multi-scan
_exptl_absorpt_process_details 'SADABS (Bruker, 2002)'
_exptl_crystal_colour colourless
_exptl_crystal_density_diffrn 3.019
_exptl_crystal_density_method 'not measured'
_exptl_crystal_description sheet
_exptl_crystal_F_000 1520
_exptl_crystal_size_max 0.25
_exptl_crystal_size_mid 0.20
_exptl_crystal_size_min 0.15
_refine_diff_density_max 2.347
_refine_diff_density_min -1.994
_refine_diff_density_rms 0.359
_refine_ls_extinction_method none
_refine_ls_goodness_of_fit_ref 1.072
_refine_ls_hydrogen_treatment constr
_refine_ls_matrix_type full
_refine_ls_number_parameters 122
_refine_ls_number_reflns 2275
_refine_ls_number_restraints 0
_refine_ls_restrained_S_all 1.072
_refine_ls_R_factor_all 0.0506
_refine_ls_R_factor_gt 0.0453
_refine_ls_shift/su_max 0.011
_refine_ls_shift/su_mean 0.000
_refine_ls_structure_factor_coef Fsqd
_refine_ls_weighting_details 'calc w=1/[\s^2^(Fo^2^)+(0.1017P)^2^+0.0000P] where P=(Fo^2^+2Fc^2^)/3'
_refine_ls_weighting_scheme calc
_refine_ls_wR_factor_gt 0.1297
_refine_ls_wR_factor_ref 0.1402
_reflns_number_gt 2057
_reflns_number_total 2275
_reflns_threshold_expression >2sigma(I)
_cod_data_source_file b803636e.txt
_cod_data_source_block complex3
_cod_depositor_comments
;
The following automatic conversions were performed:
'_exptl_absorpt_correction_type' value 'Multi-scan' changed to
'multi-scan' according to
'/home/saulius/struct/CIF-dictionaries/cif_core.dic' dictionary named
'cif_core.dic' version 2.4.1 from 2010-06-29.

Automatic conversion script
Id: cif_fix_enum 1527 2010-12-29 10:47:43Z saulius 
;
_cod_original_sg_symbol_H-M C2/m
_cod_database_code 7103248

loop_
_symmetry_equiv_pos_as_xyz
'x, y, z'
'-x, y, -z'
'x+1/2, y+1/2, z'
'-x+1/2, y+1/2, -z'
'-x, -y, -z'
'x, -y, z'
'-x+1/2, -y+1/2, -z'
'x+1/2, -y+1/2, z'

loop_
_atom_site_label
_atom_site_type_symbol
_atom_site_fract_x
_atom_site_fract_y
_atom_site_fract_z
_atom_site_U_iso_or_equiv
_atom_site_adp_type
_atom_site_occupancy
_atom_site_symmetry_multiplicity
_atom_site_calc_flag
_atom_site_refinement_flags
_atom_site_disorder_assembly
_atom_site_disorder_group
I1 I 0.071134(18) 0.0000 0.85081(5) 0.02533(18) Uani 1 2 d S . .
I2 I 0.228113(19) 0.0000 1.19166(8) 0.0383(2) Uani 1 2 d S . .
Cu1 Cu 0.05044(3) 0.30805(8) 0.69711(7) 0.0280(2) Uani 1 1 d . . .
Cu3 Cu 0.14303(3) 0.15597(7) 1.09665(8) 0.0291(2) Uani 1 1 d . . .
Cu2 Cu 0.0000 0.18311(15) 1.0000 0.0436(3) Uani 1 2 d S . .
N6 N 0.14153(16) 0.3720(5) 0.9904(5) 0.0228(8) Uani 1 1 d . . .
N2 N -0.02698(17) 0.2817(5) 0.6673(5) 0.0270(9) Uani 1 1 d . . .
N3 N -0.04675(16) 0.2380(5) 0.7904(4) 0.0259(9) Uani 1 1 d . . .
N5 N 0.10114(15) 0.4229(4) 0.8684(5) 0.0208(7) Uani 1 1 d . . .
N4 N -0.09853(16) 0.2098(5) 0.7346(5) 0.0266(9) Uani 1 1 d . . .
C4 C 0.2123(3) 0.5000 1.2059(11) 0.0401(19) Uani 1 2 d S . .
H4A H 0.2255 0.3954 1.2262 0.060 Uiso 0.50 1 calc PR . .
H4B H 0.2027 0.5390 1.3030 0.060 Uiso 0.50 1 calc PR . .
H4C H 0.2391 0.5656 1.1806 0.060 Uiso 0.50 1 calc PR . .
C3 C 0.1654(3) 0.5000 1.0637(8) 0.0228(13) Uani 1 2 d S . .
N1 N -0.06543(17) 0.2829(5) 0.5277(5) 0.0257(9) Uani 1 1 d . . .
C1 C -0.1092(2) 0.2389(6) 0.5717(6) 0.0270(10) Uani 1 1 d . . .
C2 C -0.1619(2) 0.2245(9) 0.4555(7) 0.0440(15) Uani 1 1 d . . .
H2A H -0.1586 0.1714 0.3566 0.066 Uiso 1 1 calc R . .
H2B H -0.1763 0.3267 0.4271 0.066 Uiso 1 1 calc R . .
H2C H -0.1848 0.1661 0.5077 0.066 Uiso 1 1 calc R . .

loop_
_atom_site_aniso_label
_atom_site_aniso_U_11
_atom_site_aniso_U_22
_atom_site_aniso_U_33
_atom_site_aniso_U_23
_atom_site_aniso_U_13
_atom_site_aniso_U_12
I1 0.0292(3) 0.0187(3) 0.0233(3) 0.000 -0.0031(2) 0.000
I2 0.0208(3) 0.0287(3) 0.0582(4) 0.000 -0.0047(2) 0.000
Cu1 0.0258(4) 0.0338(4) 0.0201(3) -0.0046(2) -0.0031(3) -0.0050(3)
Cu3 0.0296(4) 0.0225(3) 0.0324(4) 0.0033(2) 0.0022(3) 0.0035(2)
Cu2 0.0326(6) 0.0743(8) 0.0176(4) 0.000 -0.0059(4) 0.000
N6 0.021(2) 0.0173(18) 0.0242(17) 0.0009(15) -0.0055(15) 0.0021(15)
N2 0.024(2) 0.035(2) 0.0177(17) 0.0015(16) -0.0041(16) -0.0039(18)
N3 0.020(2) 0.037(2) 0.0175(17) 0.0011(16) -0.0012(16) -0.0012(18)
N5 0.0199(19) 0.0177(17) 0.0207(16) 0.0003(14) -0.0028(15) 0.0012(15)
N4 0.022(2) 0.033(2) 0.0220(18) -0.0001(16) -0.0007(17) -0.0019(17)
C4 0.027(4) 0.033(4) 0.044(4) 0.000 -0.022(4) 0.000
C3 0.025(3) 0.020(3) 0.018(3) 0.000 -0.005(3) 0.000
N1 0.023(2) 0.032(2) 0.0181(16) 0.0031(15) -0.0033(16) 0.0024(17)
C1 0.022(2) 0.032(2) 0.0226(19) -0.0001(19) -0.0029(19) 0.003(2)
C2 0.020(3) 0.077(5) 0.029(2) 0.004(3) -0.006(2) -0.004(3)

loop_
_atom_type_symbol
_atom_type_description
_atom_type_scat_dispersion_real
_atom_type_scat_dispersion_imag
_atom_type_scat_source
C C 0.0033 0.0016 'International Tables Vol C Tables 4.2.6.8 and 6.1.1.4'
H H 0.0000 0.0000 'International Tables Vol C Tables 4.2.6.8 and 6.1.1.4'
N N 0.0061 0.0033 'International Tables Vol C Tables 4.2.6.8 and 6.1.1.4'
Cu Cu 0.3201 1.2651 'International Tables Vol C Tables 4.2.6.8 and 6.1.1.4'
I I -0.4742 1.8119 'International Tables Vol C Tables 4.2.6.8 and 6.1.1.4'

loop_
_geom_angle_atom_site_label_1
_geom_angle_atom_site_label_2
_geom_angle_atom_site_label_3
_geom_angle
_geom_angle_site_symmetry_1
_geom_angle_site_symmetry_3
_geom_angle_publ_flag
Cu3 I1 Cu3 57.81(3) . 6 ?
Cu3 I1 Cu1 141.24(2) . 6 ?
Cu3 I1 Cu1 84.690(18) 6 6 ?
Cu3 I1 Cu1 84.690(18) . . ?
Cu3 I1 Cu1 141.24(2) 6 . ?
Cu1 I1 Cu1 128.94(3) 6 . ?
Cu3 I1 Cu2 109.64(2) . 5_557 ?
Cu3 I1 Cu2 79.56(2) 6 5_557 ?
Cu1 I1 Cu2 68.40(2) 6 5_557 ?
Cu1 I1 Cu2 126.71(3) . 5_557 ?
Cu3 I1 Cu2 79.56(2) . . ?
Cu3 I1 Cu2 109.64(2) 6 . ?
Cu1 I1 Cu2 126.71(3) 6 . ?
Cu1 I1 Cu2 68.40(2) . . ?
Cu2 I1 Cu2 64.72(5) 5_557 . ?
Cu3 I2 Cu3 63.06(3) . 6 ?
N5 Cu1 N2 129.55(16) . . ?
N5 Cu1 N1 118.51(17) . 2_556 ?
N2 Cu1 N1 107.09(17) . 2_556 ?
N5 Cu1 I1 96.59(11) . . ?
N2 Cu1 I1 91.58(13) . . ?
N1 Cu1 I1 104.55(12) 2_556 . ?
N6 Cu3 N4 97.73(17) . 2_557 ?
N6 Cu3 I2 122.02(12) . . ?
N4 Cu3 I2 119.84(11) 2_557 . ?
N6 Cu3 Cu3 154.74(11) . 6 ?
N4 Cu3 Cu3 102.80(12) 2_557 6 ?
I2 Cu3 Cu3 58.472(16) . 6 ?
N6 Cu3 I1 100.39(11) . . ?
N4 Cu3 I1 102.22(12) 2_557 . ?
I2 Cu3 I1 111.30(3) . . ?
Cu3 Cu3 I1 61.096(14) 6 . ?
N3 Cu2 N3 151.8(3) 2_557 . ?
N3 Cu2 I1 100.48(12) 2_557 . ?
N3 Cu2 I1 94.53(12) . . ?
N3 Cu2 I1 94.53(13) 2_557 5_557 ?
N3 Cu2 I1 100.48(12) . 5_557 ?
I1 Cu2 I1 115.28(5) . 5_557 ?
C3 N6 N5 105.8(4) . . ?
C3 N6 Cu3 126.1(3) . . ?
N5 N6 Cu3 123.1(3) . . ?
N3 N2 N1 108.8(4) . . ?
N3 N2 Cu1 121.2(3) . . ?
N1 N2 Cu1 129.4(3) . . ?
N2 N3 N4 109.9(3) . . ?
N2 N3 Cu2 119.3(3) . . ?
N4 N3 Cu2 129.4(3) . . ?
N5 N5 N6 108.9(2) 6_565 . ?
N5 N5 Cu1 120.14(11) 6_565 . ?
N6 N5 Cu1 130.8(3) . . ?
C1 N4 N3 105.1(4) . . ?
C1 N4 Cu3 135.2(4) . 2_557 ?
N3 N4 Cu3 119.4(3) . 2_557 ?
N6 C3 N6 110.6(6) . 6_565 ?
N6 C3 C4 124.7(3) . . ?
N6 C3 C4 124.7(3) 6_565 . ?
C1 N1 N2 106.0(4) . . ?
C1 N1 Cu1 131.0(3) . 2_556 ?
N2 N1 Cu1 122.0(3) . 2_556 ?
N4 C1 N1 110.3(4) . . ?
N4 C1 C2 125.1(5) . . ?
N1 C1 C2 124.6(5) . . ?

loop_
_geom_bond_atom_site_label_1
_geom_bond_atom_site_label_2
_geom_bond_distance
_geom_bond_site_symmetry_2
_geom_bond_publ_flag
I1 Cu3 2.7626(8) . ?
I1 Cu3 2.7626(8) 6 ?
I1 Cu1 2.9226(7) 6 ?
I1 Cu1 2.9226(7) . ?
I1 Cu2 2.9290(8) 5_557 ?
I1 Cu2 2.9290(8) . ?
I2 Cu3 2.5536(8) . ?
I2 Cu3 2.5536(8) 6 ?
Cu1 N5 1.959(4) . ?
Cu1 N2 1.995(4) . ?
Cu1 N1 2.009(4) 2_556 ?
Cu3 N6 2.045(4) . ?
Cu3 N4 2.079(4) 2_557 ?
Cu3 Cu3 2.6706(13) 6 ?
Cu2 N3 1.927(4) 2_557 ?
Cu2 N3 1.927(4) . ?
Cu2 I1 2.9290(8) 5_557 ?
N6 C3 1.333(5) . ?
N6 N5 1.348(5) . ?
N2 N3 1.307(6) . ?
N2 N1 1.339(5) . ?
N3 N4 1.345(5) . ?
N5 N5 1.319(7) 6_565 ?
N4 C1 1.336(6) . ?
N4 Cu3 2.079(4) 2_557 ?
C4 C3 1.484(9) . ?
C3 N6 1.333(5) 6_565 ?
N1 C1 1.338(7) . ?
N1 Cu1 2.009(4) 2_556 ?
C1 C2 1.486(7) . ?
